data_4311013
loop_
_publ_author_name
'Thomas Devic'
'Patrick Batail'
'Marc Fourmigu\'e'
'Narcis Avarvari'

_publ_section_title
;
 Unexpected Reactivity of PdCl2 and PtCl2 Complexes of the Unsaturated
 Diphosphineo-Me2TTF(PPh2)2 toward Chloride Abstraction with Thallium
 Triflate
;
_journal_name_full 'Inorganic Chemistry'
_journal_page_first 3136
_journal_page_last 3141
_journal_paper_doi 10.1021/ic035447y
_journal_volume 43
_journal_year 2004
_chemical_formula_moiety C54H44Cl2F6O6P4Pd2S2
_chemical_formula_sum 'C54 H44 Cl2 F6 O6 P4 Pd2 S2'
_chemical_formula_weight 1374.59
_chemical_name_common '[(dppen)Pd]2Cl2(OTf)2'
_chemical_name_systematic
;
 ?
;
_space_group_IT_number 2
_symmetry_cell_setting triclinic
_symmetry_space_group_name_Hall '-P 1'
_symmetry_space_group_name_H-M 'P -1'
_atom_sites_solution_hydrogens geom
_atom_sites_solution_primary direct
_atom_sites_solution_secondary difmap
_audit_creation_method SHELXL-97
_cell_angle_alpha 97.939(13)
_cell_angle_beta 99.110(13)
_cell_angle_gamma 95.102(13)
_cell_formula_units_Z 2
_cell_length_a 9.1915(9)
_cell_length_b 13.5486(15)
_cell_length_c 23.500(3)
_cell_measurement_reflns_used 7998
_cell_measurement_temperature 200(2)
_cell_measurement_theta_max 25.9
_cell_measurement_theta_min 1.9
_cell_volume 2843.5(6)
_computing_cell_refinement 'CELL, Stoe-IPDS'
_computing_data_collection 'EXPOSE, Stoe-IPDS'
_computing_data_reduction 'INTEGRATE, Stoe-IPDS'
_computing_structure_refinement 'SHELXL-97 (Sheldrick, 1997)'
_computing_structure_solution 'SHELXS-86 (Sheldrick, 1986)'
_diffrn_ambient_temperature 200(2)
_diffrn_detector_area_resol_mean 6.66
_diffrn_measured_fraction_theta_full 0.928
_diffrn_measured_fraction_theta_max 0.928
_diffrn_measurement_device_type area_detector
_diffrn_measurement_method 'rotation, phi incr. 1.0'
_diffrn_radiation_monochromator graphite
_diffrn_radiation_source 'fine-focus sealed tube'
_diffrn_radiation_type MoK\a
_diffrn_radiation_wavelength 0.71073
_diffrn_reflns_av_R_equivalents 0.0922
_diffrn_reflns_av_sigmaI/netI 0.1874
_diffrn_reflns_limit_h_max 11
_diffrn_reflns_limit_h_min -11
_diffrn_reflns_limit_k_max 16
_diffrn_reflns_limit_k_min -16
_diffrn_reflns_limit_l_max 28
_diffrn_reflns_limit_l_min 0
_diffrn_reflns_number 29230
_diffrn_reflns_theta_full 25.92
_diffrn_reflns_theta_max 25.92
_diffrn_reflns_theta_min 1.88
_exptl_absorpt_coefficient_mu 0.980
_exptl_absorpt_correction_T_max 0.904
_exptl_absorpt_correction_T_min 0.778
_exptl_absorpt_correction_type numerical
_exptl_absorpt_process_details 'FACEIT, Stoe-IPDS'
_exptl_crystal_colour white
_exptl_crystal_density_diffrn 1.605
_exptl_crystal_density_method 'not measured'
_exptl_crystal_description prism
_exptl_crystal_F_000 1376
_exptl_crystal_size_max 0.34
_exptl_crystal_size_mid 0.17
_exptl_crystal_size_min 0.13
_refine_diff_density_max 0.693
_refine_diff_density_min -0.395
_refine_diff_density_rms 0.097
_refine_ls_extinction_method none
_refine_ls_goodness_of_fit_ref 0.726
_refine_ls_hydrogen_treatment constr
_refine_ls_matrix_type full
_refine_ls_number_parameters 685
_refine_ls_number_reflns 10291
_refine_ls_number_restraints 0
_refine_ls_restrained_S_all 0.726
_refine_ls_R_factor_all 0.1128
_refine_ls_R_factor_gt 0.0439
_refine_ls_shift/su_max 0.001
_refine_ls_shift/su_mean 0.000
_refine_ls_structure_factor_coef Fsqd
_refine_ls_weighting_details 'calc w=1/[\s^2^(Fo^2^)+(0.0130P)^2^+0.0000P] where P=(Fo^2^+2Fc^2^)/3'
_refine_ls_weighting_scheme calc
_refine_ls_wR_factor_gt 0.0720
_refine_ls_wR_factor_ref 0.0840
_reflns_number_gt 5125
_reflns_number_total 10291
_reflns_threshold_expression >2sigma(I)
_cod_data_source_file ic035447ysi20040211_051635_3.cif
_cod_data_source_block (dppen)PdCl
_cod_original_cell_volume 2843.5(5)
_cod_database_code 4311013

loop_
_symmetry_equiv_pos_as_xyz
'x, y, z'
'-x, -y, -z'

loop_
_atom_site_label
_atom_site_type_symbol
_atom_site_fract_x
_atom_site_fract_y
_atom_site_fract_z
_atom_site_U_iso_or_equiv
_atom_site_adp_type
_atom_site_occupancy
_atom_site_symmetry_multiplicity
_atom_site_calc_flag
_atom_site_refinement_flags
_atom_site_disorder_assembly
_atom_site_disorder_group
Pd1 Pd 0.55205(5) 0.87348(4) 0.26797(2) 0.02196(13) Uani 1 1 d . . .
Pd2 Pd 0.33807(5) 0.64622(4) 0.25972(2) 0.02212(13) Uani 1 1 d . . .
Cl1 Cl 0.33447(18) 0.78226(11) 0.20314(7) 0.0317(4) Uani 1 1 d . . .
Cl2 Cl 0.50835(18) 0.75774(12) 0.33467(7) 0.0327(4) Uani 1 1 d . . .
P1 P 0.59629(18) 0.98072(12) 0.20698(7) 0.0248(4) Uani 1 1 d . . .
P2 P 0.74642(19) 0.96178(12) 0.32824(7) 0.0249(4) Uani 1 1 d . . .
C1 C 0.7429(7) 1.0761(4) 0.2443(3) 0.0305(16) Uani 1 1 d . . .
H1 H 0.7711 1.1299 0.2264 0.037 Uiso 1 1 calc R . .
C2 C 0.8089(7) 1.0690(4) 0.2967(3) 0.0278(15) Uani 1 1 d . . .
H2 H 0.8848 1.1169 0.3170 0.033 Uiso 1 1 calc R . .
C3 C 0.4352(7) 1.0429(4) 0.1852(3) 0.0298(16) Uani 1 1 d . . .
C4 C 0.3372(8) 1.0606(5) 0.2235(3) 0.046(2) Uani 1 1 d . . .
H4 H 0.3519 1.0369 0.2590 0.055 Uiso 1 1 calc R . .
C5 C 0.2168(9) 1.1136(6) 0.2093(4) 0.059(2) Uani 1 1 d . . .
H5 H 0.1523 1.1270 0.2354 0.070 Uiso 1 1 calc R . .
C6 C 0.1954(10) 1.1454(6) 0.1567(4) 0.066(3) Uani 1 1 d . . .
H6 H 0.1146 1.1800 0.1467 0.079 Uiso 1 1 calc R . .
C7 C 0.2882(11) 1.1281(7) 0.1186(4) 0.075(3) Uani 1 1 d . . .
H7 H 0.2698 1.1501 0.0826 0.090 Uiso 1 1 calc R . .
C8 C 0.4113(8) 1.0777(5) 0.1322(3) 0.051(2) Uani 1 1 d . . .
H8 H 0.4767 1.0675 0.1060 0.062 Uiso 1 1 calc R . .
C9 C 0.6599(7) 0.9208(4) 0.1442(3) 0.0303(16) Uani 1 1 d . . .
C10 C 0.5631(8) 0.8611(5) 0.0985(3) 0.0400(18) Uani 1 1 d . . .
H10 H 0.4618 0.8553 0.0990 0.048 Uiso 1 1 calc R . .
C11 C 0.6160(10) 0.8104(6) 0.0523(3) 0.055(2) Uani 1 1 d . . .
H11 H 0.5500 0.7711 0.0218 0.066 Uiso 1 1 calc R . .
C12 C 0.7657(10) 0.8178(5) 0.0512(3) 0.053(2) Uani 1 1 d . . .
H12 H 0.8012 0.7815 0.0208 0.063 Uiso 1 1 calc R . .
C13 C 0.8633(9) 0.8791(6) 0.0954(3) 0.052(2) Uani 1 1 d . . .
H13 H 0.9640 0.8867 0.0938 0.062 Uiso 1 1 calc R . .
C14 C 0.8112(8) 0.9287(5) 0.1417(3) 0.0408(18) Uani 1 1 d . . .
H14 H 0.8779 0.9682 0.1719 0.049 Uiso 1 1 calc R . .
C15 C 0.7025(7) 1.0123(4) 0.3977(3) 0.0298(16) Uani 1 1 d . . .
C16 C 0.5869(8) 1.0726(5) 0.3981(3) 0.0409(19) Uani 1 1 d . . .
H16 H 0.5317 1.0832 0.3632 0.049 Uiso 1 1 calc R . .
C17 C 0.5549(9) 1.1163(6) 0.4509(3) 0.057(2) Uani 1 1 d . . .
H17 H 0.4794 1.1577 0.4513 0.068 Uiso 1 1 calc R . .
C18 C 0.6324(9) 1.0995(6) 0.5016(3) 0.050(2) Uani 1 1 d . . .
H18 H 0.6091 1.1292 0.5367 0.061 Uiso 1 1 calc R . .
C19 C 0.7441(9) 1.0398(5) 0.5026(3) 0.050(2) Uani 1 1 d . . .
H19 H 0.7951 1.0276 0.5380 0.060 Uiso 1 1 calc R . .
C20 C 0.7806(8) 0.9979(5) 0.4513(3) 0.0426(19) Uani 1 1 d . . .
H20 H 0.8591 0.9590 0.4521 0.051 Uiso 1 1 calc R . .
C21 C 0.9023(7) 0.8902(4) 0.3418(3) 0.0261(15) Uani 1 1 d . . .
C22 C 0.8898(7) 0.8073(5) 0.3697(3) 0.0391(18) Uani 1 1 d . . .
H22 H 0.8002 0.7882 0.3810 0.047 Uiso 1 1 calc R . .
C23 C 1.0072(8) 0.7526(5) 0.3813(3) 0.0440(19) Uani 1 1 d . . .
H23 H 0.9969 0.6965 0.3997 0.053 Uiso 1 1 calc R . .
C24 C 1.1395(8) 0.7820(5) 0.3655(3) 0.0380(18) Uani 1 1 d . . .
H24 H 1.2197 0.7461 0.3739 0.046 Uiso 1 1 calc R . .
C25 C 1.1554(8) 0.8624(5) 0.3379(3) 0.0419(18) Uani 1 1 d . . .
H25 H 1.2459 0.8808 0.3271 0.050 Uiso 1 1 calc R . .
C26 C 1.0372(7) 0.9176(5) 0.3255(3) 0.0344(16) Uani 1 1 d . . .
H26 H 1.0484 0.9729 0.3064 0.041 Uiso 1 1 calc R . .
P3 P 0.17021(18) 0.54263(12) 0.19425(7) 0.0232(4) Uani 1 1 d . . .
P4 P 0.35431(18) 0.51586(12) 0.30857(7) 0.0241(4) Uani 1 1 d . . .
C27 C 0.1384(7) 0.4261(4) 0.2215(3) 0.0272(15) Uani 1 1 d . . .
H27 H 0.0696 0.3745 0.2001 0.033 Uiso 1 1 calc R . .
C28 C 0.2151(7) 0.4154(4) 0.2726(3) 0.0266(15) Uani 1 1 d . . .
H28 H 0.1975 0.3579 0.2892 0.032 Uiso 1 1 calc R . .
C29 C -0.0107(6) 0.5873(4) 0.1813(2) 0.0233(14) Uani 1 1 d . . .
C30 C -0.1236(7) 0.5261(5) 0.1421(3) 0.0384(18) Uani 1 1 d . . .
H30 H -0.1032 0.4672 0.1210 0.046 Uiso 1 1 calc R . .
C31 C -0.2662(8) 0.5535(5) 0.1347(3) 0.0452(19) Uani 1 1 d . . .
H31 H -0.3421 0.5117 0.1094 0.054 Uiso 1 1 calc R . .
C32 C -0.2965(8) 0.6414(5) 0.1642(3) 0.0402(18) Uani 1 1 d . . .
H32 H -0.3918 0.6605 0.1584 0.048 Uiso 1 1 calc R . .
C33 C -0.1842(8) 0.7014(5) 0.2024(3) 0.0402(18) Uani 1 1 d . . .
H33 H -0.2044 0.7607 0.2232 0.048 Uiso 1 1 calc R . .
C34 C -0.0423(7) 0.6748(4) 0.2105(3) 0.0343(17) Uani 1 1 d . . .
H34 H 0.0327 0.7168 0.2361 0.041 Uiso 1 1 calc R . .
C35 C 0.2298(7) 0.5094(5) 0.1257(3) 0.0279(15) Uani 1 1 d . . .
C36 C 0.1975(9) 0.5636(5) 0.0797(3) 0.048(2) Uani 1 1 d . . .
H36 H 0.1415 0.6172 0.0837 0.058 Uiso 1 1 calc R . .
C37 C 0.2486(11) 0.5374(6) 0.0289(3) 0.066(3) Uani 1 1 d . . .
H37 H 0.2274 0.5734 -0.0017 0.079 Uiso 1 1 calc R . .
C38 C 0.3310(10) 0.4581(7) 0.0228(3) 0.062(2) Uani 1 1 d . . .
H38 H 0.3626 0.4400 -0.0125 0.075 Uiso 1 1 calc R . .
C39 C 0.3675(8) 0.4054(6) 0.0675(4) 0.056(2) Uani 1 1 d . . .
H39 H 0.4260 0.3532 0.0632 0.067 Uiso 1 1 calc R . .
C40 C 0.3170(7) 0.4301(5) 0.1188(3) 0.0394(18) Uani 1 1 d . . .
H40 H 0.3407 0.3941 0.1493 0.047 Uiso 1 1 calc R . .
C41 C 0.5305(7) 0.4656(5) 0.3089(3) 0.0286(16) Uani 1 1 d . . .
C42 C 0.5635(8) 0.3855(5) 0.3356(3) 0.048(2) Uani 1 1 d . . .
H42 H 0.4958 0.3582 0.3562 0.058 Uiso 1 1 calc R . .
C43 C 0.6936(8) 0.3437(5) 0.3330(3) 0.049(2) Uani 1 1 d . . .
H43 H 0.7131 0.2889 0.3517 0.059 Uiso 1 1 calc R . .
C44 C 0.7907(9) 0.3819(6) 0.3040(4) 0.067(3) Uani 1 1 d . . .
H44 H 0.8762 0.3517 0.2999 0.080 Uiso 1 1 calc R . .
C45 C 0.7654(11) 0.4644(9) 0.2804(5) 0.131(6) Uani 1 1 d . . .
H45 H 0.8379 0.4940 0.2626 0.157 Uiso 1 1 calc R . .
C46 C 0.6340(10) 0.5071(8) 0.2816(5) 0.099(4) Uani 1 1 d . . .
H46 H 0.6173 0.5634 0.2640 0.119 Uiso 1 1 calc R . .
C47 C 0.3274(7) 0.5430(4) 0.3830(3) 0.0252(15) Uani 1 1 d . . .
C48 C 0.4428(8) 0.5847(5) 0.4282(3) 0.0398(18) Uani 1 1 d . . .
H48 H 0.5388 0.5952 0.4207 0.048 Uiso 1 1 calc R . .
C49 C 0.4150(11) 0.6102(5) 0.4836(3) 0.055(2) Uani 1 1 d . . .
H49 H 0.4927 0.6375 0.5136 0.066 Uiso 1 1 calc R . .
C50 C 0.2740(11) 0.5960(6) 0.4953(3) 0.057(2) Uani 1 1 d . . .
H50 H 0.2555 0.6148 0.5328 0.069 Uiso 1 1 calc R . .
C51 C 0.1609(9) 0.5540(5) 0.4516(3) 0.051(2) Uani 1 1 d . . .
H51 H 0.0656 0.5429 0.4597 0.061 Uiso 1 1 calc R . .
C52 C 0.1856(8) 0.5278(5) 0.3955(3) 0.0399(18) Uani 1 1 d . . .
H52 H 0.1070 0.5000 0.3660 0.048 Uiso 1 1 calc R . .
S1 S 0.7980(2) 0.23534(14) 0.08856(8) 0.0436(5) Uani 1 1 d . . .
O1 O 0.7898(8) 0.1790(5) 0.1331(3) 0.099(2) Uani 1 1 d . . .
O2 O 0.6751(6) 0.2854(4) 0.0695(2) 0.0642(16) Uani 1 1 d . . .
O3 O 0.9401(6) 0.2951(4) 0.0956(3) 0.085(2) Uani 1 1 d . . .
C53 C 0.8079(10) 0.1436(7) 0.0263(4) 0.062(2) Uani 1 1 d . . .
F1 F 0.9253(6) 0.0930(4) 0.0346(2) 0.0928(18) Uani 1 1 d . . .
F2 F 0.8082(7) 0.1823(4) -0.0219(2) 0.1010(19) Uani 1 1 d . . .
F3 F 0.6870(7) 0.0756(4) 0.0141(3) 0.109(2) Uani 1 1 d . . .
S2 S 0.1796(2) 0.22522(14) 0.38814(9) 0.0463(5) Uani 1 1 d . . .
O4 O 0.0639(6) 0.2513(4) 0.3472(3) 0.084(2) Uani 1 1 d . . .
O5 O 0.3112(5) 0.2927(4) 0.3991(2) 0.0548(14) Uani 1 1 d . . .
O6 O 0.1983(8) 0.1225(4) 0.3804(3) 0.101(2) Uani 1 1 d . . .
C54 C 0.1156(12) 0.2441(8) 0.4563(5) 0.084(3) Uani 1 1 d . . .
F4 F 0.0879(10) 0.3336(6) 0.4705(4) 0.168(4) Uani 1 1 d . . .
F5 F -0.0003(9) 0.1855(7) 0.4565(4) 0.193(4) Uani 1 1 d . . .
F6 F 0.2210(8) 0.2255(5) 0.5000(2) 0.117(2) Uani 1 1 d . . .

loop_
_atom_site_aniso_label
_atom_site_aniso_U_11
_atom_site_aniso_U_22
_atom_site_aniso_U_33
_atom_site_aniso_U_23
_atom_site_aniso_U_13
_atom_site_aniso_U_12
Pd1 0.0219(3) 0.0215(3) 0.0218(3) 0.0053(2) 0.0002(2) 0.0026(2)
Pd2 0.0208(3) 0.0228(3) 0.0226(3) 0.0073(2) 0.0004(2) 0.0015(2)
Cl1 0.0320(9) 0.0287(9) 0.0305(9) 0.0119(7) -0.0082(8) -0.0048(7)
Cl2 0.0287(9) 0.0363(10) 0.0305(9) 0.0123(8) -0.0033(8) -0.0064(8)
P1 0.0267(10) 0.0236(9) 0.0229(9) 0.0053(7) -0.0015(8) 0.0045(7)
P2 0.0241(9) 0.0251(9) 0.0239(9) 0.0037(7) -0.0002(8) 0.0029(8)
C1 0.041(4) 0.027(4) 0.028(4) 0.009(3) 0.011(3) 0.011(3)
C2 0.022(4) 0.028(4) 0.027(4) -0.008(3) -0.003(3) 0.001(3)
C3 0.028(4) 0.022(3) 0.036(4) 0.006(3) -0.003(3) 0.001(3)
C4 0.041(5) 0.058(5) 0.043(4) 0.009(4) 0.010(4) 0.026(4)
C5 0.050(5) 0.066(6) 0.063(6) 0.007(4) 0.010(5) 0.024(4)
C6 0.070(6) 0.055(5) 0.066(6) 0.011(5) -0.023(5) 0.039(5)
C7 0.092(8) 0.097(7) 0.048(5) 0.035(5) 0.001(6) 0.050(6)
C8 0.058(5) 0.059(5) 0.042(4) 0.028(4) 0.001(4) 0.019(4)
C9 0.029(4) 0.029(4) 0.035(4) 0.014(3) 0.001(3) 0.008(3)
C10 0.041(4) 0.038(4) 0.036(4) 0.006(3) -0.005(4) 0.002(3)
C11 0.067(6) 0.055(5) 0.038(5) -0.010(4) 0.005(5) 0.012(5)
C12 0.068(6) 0.046(5) 0.048(5) -0.001(4) 0.026(5) 0.013(5)
C13 0.047(5) 0.058(5) 0.055(5) 0.006(4) 0.025(4) 0.008(4)
C14 0.047(5) 0.040(4) 0.036(4) 0.004(3) 0.009(4) 0.006(4)
C15 0.032(4) 0.021(3) 0.038(4) 0.010(3) 0.004(3) 0.003(3)
C16 0.044(5) 0.053(5) 0.026(4) 0.006(3) -0.001(4) 0.017(4)
C17 0.053(5) 0.068(6) 0.049(5) 0.002(4) 0.004(5) 0.027(4)
C18 0.055(5) 0.064(5) 0.030(4) -0.006(4) 0.010(4) 0.013(4)
C19 0.053(5) 0.065(5) 0.026(4) -0.011(4) 0.001(4) 0.015(4)
C20 0.037(4) 0.060(5) 0.033(4) 0.010(4) 0.003(4) 0.019(4)
C21 0.025(4) 0.025(4) 0.027(4) 0.002(3) 0.004(3) 0.003(3)
C22 0.025(4) 0.051(4) 0.043(4) 0.018(4) 0.002(3) 0.006(3)
C23 0.038(4) 0.043(4) 0.055(5) 0.015(4) 0.005(4) 0.015(4)
C24 0.034(4) 0.043(4) 0.034(4) -0.002(3) -0.005(4) 0.014(4)
C25 0.025(4) 0.050(5) 0.047(5) -0.004(4) 0.005(4) 0.010(4)
C26 0.036(4) 0.033(4) 0.032(4) 0.005(3) 0.000(3) 0.002(3)
P3 0.0216(9) 0.0258(9) 0.0216(9) 0.0033(7) 0.0002(8) 0.0059(7)
P4 0.0225(9) 0.0274(9) 0.0240(9) 0.0076(7) 0.0043(8) 0.0050(8)
C27 0.022(3) 0.031(4) 0.026(3) -0.002(3) 0.004(3) 0.002(3)
C28 0.032(4) 0.025(3) 0.029(3) 0.015(3) 0.012(3) 0.009(3)
C29 0.023(3) 0.027(4) 0.020(3) 0.005(3) 0.000(3) 0.008(3)
C30 0.038(4) 0.031(4) 0.042(4) -0.006(3) 0.000(4) 0.010(3)
C31 0.030(4) 0.055(5) 0.043(4) 0.004(4) -0.008(4) -0.003(4)
C32 0.033(4) 0.047(5) 0.045(4) 0.015(4) 0.004(4) 0.022(4)
C33 0.040(4) 0.039(4) 0.043(4) 0.008(3) 0.005(4) 0.018(4)
C34 0.036(4) 0.030(4) 0.034(4) -0.002(3) 0.000(3) 0.006(3)
C35 0.027(4) 0.036(4) 0.020(3) 0.004(3) 0.003(3) -0.001(3)
C36 0.069(6) 0.043(4) 0.036(4) 0.006(3) 0.015(4) 0.015(4)
C37 0.109(8) 0.062(6) 0.037(5) 0.013(4) 0.033(5) 0.020(6)
C38 0.077(7) 0.077(7) 0.030(5) -0.005(4) 0.022(5) -0.010(5)
C39 0.038(5) 0.067(6) 0.055(5) -0.022(5) 0.015(4) 0.007(4)
C40 0.029(4) 0.054(5) 0.032(4) -0.003(3) 0.002(4) 0.012(4)
C41 0.029(4) 0.035(4) 0.025(4) 0.015(3) 0.006(3) 0.006(3)
C42 0.046(5) 0.052(5) 0.060(5) 0.031(4) 0.023(4) 0.019(4)
C43 0.050(5) 0.048(5) 0.060(5) 0.025(4) 0.020(4) 0.026(4)
C44 0.048(5) 0.094(7) 0.086(6) 0.057(6) 0.036(5) 0.047(5)
C45 0.072(7) 0.192(12) 0.205(13) 0.166(11) 0.093(8) 0.088(8)
C46 0.068(6) 0.132(9) 0.150(10) 0.119(8) 0.062(7) 0.066(6)
C47 0.029(4) 0.024(3) 0.027(3) 0.018(3) 0.003(3) 0.006(3)
C48 0.045(4) 0.035(4) 0.037(4) 0.011(3) -0.006(4) 0.006(3)
C49 0.081(7) 0.043(5) 0.033(5) -0.003(4) -0.013(5) 0.014(5)
C50 0.091(7) 0.057(5) 0.036(5) 0.018(4) 0.030(5) 0.029(5)
C51 0.061(5) 0.054(5) 0.053(5) 0.023(4) 0.032(5) 0.026(4)
C52 0.044(5) 0.044(4) 0.029(4) 0.007(3) 0.004(4) -0.002(4)
S1 0.0519(13) 0.0395(11) 0.0366(11) 0.0057(9) -0.0056(10) 0.0144(10)
O1 0.162(7) 0.093(5) 0.066(4) 0.046(4) 0.041(4) 0.052(5)
O2 0.050(3) 0.078(4) 0.067(4) 0.014(3) 0.001(3) 0.034(3)
O3 0.053(4) 0.048(4) 0.136(6) -0.012(4) -0.016(4) 0.006(3)
C53 0.061(6) 0.062(6) 0.061(6) 0.011(5) -0.006(5) 0.019(5)
F1 0.092(4) 0.094(4) 0.091(4) -0.009(3) 0.004(3) 0.056(3)
F2 0.137(5) 0.126(5) 0.051(3) 0.020(3) 0.028(3) 0.046(4)
F3 0.099(5) 0.093(4) 0.109(5) -0.027(4) -0.018(4) -0.006(4)
S2 0.0423(12) 0.0365(11) 0.0533(12) 0.0154(9) -0.0141(10) -0.0057(9)
O4 0.050(3) 0.082(4) 0.115(5) 0.063(4) -0.032(4) -0.011(3)
O5 0.037(3) 0.074(4) 0.049(3) 0.009(3) 0.004(3) -0.011(3)
O6 0.149(6) 0.036(3) 0.100(5) 0.007(3) -0.035(5) 0.015(4)
C54 0.083(8) 0.068(7) 0.113(9) 0.042(7) 0.036(7) -0.003(6)
F4 0.239(10) 0.117(6) 0.202(8) 0.042(5) 0.160(7) 0.068(6)
F5 0.140(7) 0.234(10) 0.217(9) 0.080(7) 0.085(6) -0.073(7)
F6 0.173(7) 0.127(5) 0.055(3) 0.032(3) 0.023(4) -0.001(5)

loop_
_atom_type_symbol
_atom_type_description
_atom_type_scat_dispersion_real
_atom_type_scat_dispersion_imag
_atom_type_scat_source
C C 0.0033 0.0016 'International Tables Vol C Tables 4.2.6.8 and 6.1.1.4'
H H 0.0000 0.0000 'International Tables Vol C Tables 4.2.6.8 and 6.1.1.4'
Cl Cl 0.1484 0.1585 'International Tables Vol C Tables 4.2.6.8 and 6.1.1.4'
F F 0.0171 0.0103 'International Tables Vol C Tables 4.2.6.8 and 6.1.1.4'
P P 0.1023 0.0942 'International Tables Vol C Tables 4.2.6.8 and 6.1.1.4'
Pd Pd -0.9988 1.0072 'International Tables Vol C Tables 4.2.6.8 and 6.1.1.4'
S S 0.1246 0.1234 'International Tables Vol C Tables 4.2.6.8 and 6.1.1.4'
O O 0.0106 0.0060 'International Tables Vol C Tables 4.2.6.8 and 6.1.1.4'

loop_
_geom_angle_atom_site_label_1
_geom_angle_atom_site_label_2
_geom_angle_atom_site_label_3
_geom_angle
_geom_angle_site_symmetry_1
_geom_angle_site_symmetry_3
_geom_angle_publ_flag
P2 Pd1 P1 85.08(6) . . ?
P2 Pd1 Cl2 94.12(6) . . ?
P1 Pd1 Cl2 179.08(6) . . ?
P2 Pd1 Cl1 177.84(7) . . ?
P1 Pd1 Cl1 94.40(6) . . ?
Cl2 Pd1 Cl1 86.42(5) . . ?
P3 Pd2 P4 85.15(6) . . ?
P3 Pd2 Cl2 176.36(7) . . ?
P4 Pd2 Cl2 93.43(6) . . ?
P3 Pd2 Cl1 94.68(6) . . ?
P4 Pd2 Cl1 175.75(7) . . ?
Cl2 Pd2 Cl1 86.98(5) . . ?
Pd2 Cl1 Pd1 91.27(5) . . ?
Pd2 Cl2 Pd1 91.84(6) . . ?
C9 P1 C1 106.8(3) . . ?
C9 P1 C3 110.4(3) . . ?
C1 P1 C3 107.5(3) . . ?
C9 P1 Pd1 111.90(19) . . ?
C1 P1 Pd1 108.4(2) . . ?
C3 P1 Pd1 111.6(2) . . ?
C15 P2 C2 105.7(3) . . ?
C15 P2 C21 108.0(3) . . ?
C2 P2 C21 107.4(3) . . ?
C15 P2 Pd1 113.0(2) . . ?
C2 P2 Pd1 109.39(19) . . ?
C21 P2 Pd1 113.0(2) . . ?
C2 C1 P1 119.6(5) . . ?
C1 C2 P2 117.1(5) . . ?
C8 C3 C4 119.2(6) . . ?
C8 C3 P1 121.5(6) . . ?
C4 C3 P1 119.3(5) . . ?
C3 C4 C5 120.6(7) . . ?
C6 C5 C4 118.7(8) . . ?
C7 C6 C5 121.6(7) . . ?
C6 C7 C8 120.9(7) . . ?
C3 C8 C7 119.0(8) . . ?
C10 C9 C14 118.1(6) . . ?
C10 C9 P1 121.7(5) . . ?
C14 C9 P1 120.1(5) . . ?
C11 C10 C9 120.6(7) . . ?
C12 C11 C10 120.3(7) . . ?
C11 C12 C13 119.9(7) . . ?
C14 C13 C12 119.8(7) . . ?
C13 C14 C9 121.2(7) . . ?
C16 C15 C20 117.9(6) . . ?
C16 C15 P2 118.1(5) . . ?
C20 C15 P2 123.9(5) . . ?
C17 C16 C15 119.5(6) . . ?
C18 C17 C16 120.5(7) . . ?
C17 C18 C19 121.3(7) . . ?
C20 C19 C18 119.4(7) . . ?
C19 C20 C15 121.3(7) . . ?
C22 C21 C26 118.4(6) . . ?
C22 C21 P2 120.2(5) . . ?
C26 C21 P2 121.4(5) . . ?
C21 C22 C23 121.3(7) . . ?
C24 C23 C22 119.1(7) . . ?
C25 C24 C23 121.1(6) . . ?
C24 C25 C26 120.3(7) . . ?
C25 C26 C21 119.8(6) . . ?
C35 P3 C27 105.4(3) . . ?
C35 P3 C29 109.2(3) . . ?
C27 P3 C29 105.0(3) . . ?
C35 P3 Pd2 113.6(2) . . ?
C27 P3 Pd2 108.9(2) . . ?
C29 P3 Pd2 114.0(2) . . ?
C47 P4 C28 107.3(3) . . ?
C47 P4 C41 107.7(3) . . ?
C28 P4 C41 105.9(3) . . ?
C47 P4 Pd2 114.20(19) . . ?
C28 P4 Pd2 109.15(18) . . ?
C41 P4 Pd2 112.2(2) . . ?
C28 C27 P3 118.7(5) . . ?
C27 C28 P4 117.6(4) . . ?
C34 C29 C30 119.1(6) . . ?
C34 C29 P3 122.8(5) . . ?
C30 C29 P3 118.0(4) . . ?
C31 C30 C29 119.8(6) . . ?
C32 C31 C30 120.5(6) . . ?
C33 C32 C31 119.2(6) . . ?
C32 C33 C34 120.9(6) . . ?
C29 C34 C33 120.5(6) . . ?
C36 C35 C40 118.8(6) . . ?
C36 C35 P3 121.7(5) . . ?
C40 C35 P3 119.5(5) . . ?
C37 C36 C35 119.7(7) . . ?
C36 C37 C38 120.4(7) . . ?
C39 C38 C37 121.3(8) . . ?
C38 C39 C40 119.3(8) . . ?
C39 C40 C35 120.5(7) . . ?
C46 C41 C42 117.7(7) . . ?
C46 C41 P4 120.2(5) . . ?
C42 C41 P4 122.1(5) . . ?
C41 C42 C43 122.2(7) . . ?
C44 C43 C42 119.5(7) . . ?
C43 C44 C45 119.6(8) . . ?
C44 C45 C46 121.8(8) . . ?
C41 C46 C45 119.0(7) . . ?
C52 C47 C48 118.7(6) . . ?
C52 C47 P4 119.0(5) . . ?
C48 C47 P4 122.3(5) . . ?
C49 C48 C47 120.1(7) . . ?
C48 C49 C50 120.7(7) . . ?
C51 C50 C49 119.5(7) . . ?
C50 C51 C52 121.0(8) . . ?
C51 C52 C47 120.0(7) . . ?
O1 S1 O2 118.5(4) . . ?
O1 S1 O3 112.4(4) . . ?
O2 S1 O3 114.3(3) . . ?
O1 S1 C53 103.9(4) . . ?
O2 S1 C53 104.0(4) . . ?
O3 S1 C53 101.0(4) . . ?
F2 C53 F1 108.6(8) . . ?
F2 C53 F3 104.2(7) . . ?
F1 C53 F3 106.9(7) . . ?
F2 C53 S1 113.1(6) . . ?
F1 C53 S1 112.8(6) . . ?
F3 C53 S1 110.7(7) . . ?
O6 S2 O5 116.1(4) . . ?
O6 S2 O4 114.1(4) . . ?
O5 S2 O4 114.2(3) . . ?
O6 S2 C54 103.1(5) . . ?
O5 S2 C54 102.3(4) . . ?
O4 S2 C54 104.8(5) . . ?
F4 C54 F5 108.0(11) . . ?
F4 C54 F6 106.5(10) . . ?
F5 C54 F6 106.7(9) . . ?
F4 C54 S2 112.8(7) . . ?
F5 C54 S2 112.2(9) . . ?
F6 C54 S2 110.3(7) . . ?

loop_
_geom_bond_atom_site_label_1
_geom_bond_atom_site_label_2
_geom_bond_distance
_geom_bond_site_symmetry_2
_geom_bond_publ_flag
Pd1 P2 2.2315(18) . ?
Pd1 P1 2.2328(17) . ?
Pd1 Cl2 2.4172(16) . ?
Pd1 Cl1 2.4338(17) . ?
Pd2 P3 2.2325(18) . ?
Pd2 P4 2.2389(16) . ?
Pd2 Cl2 2.4096(17) . ?
Pd2 Cl1 2.4166(16) . ?
P1 C9 1.790(7) . ?
P1 C1 1.805(6) . ?
P1 C3 1.808(6) . ?
P2 C15 1.802(7) . ?
P2 C2 1.809(6) . ?
P2 C21 1.812(6) . ?
C1 C2 1.303(7) . ?
C3 C8 1.384(8) . ?
C3 C4 1.383(9) . ?
C4 C5 1.394(9) . ?
C5 C6 1.356(10) . ?
C6 C7 1.343(11) . ?
C7 C8 1.390(10) . ?
C9 C10 1.389(8) . ?
C9 C14 1.397(9) . ?
C10 C11 1.381(10) . ?
C11 C12 1.375(10) . ?
C12 C13 1.381(9) . ?
C13 C14 1.371(9) . ?
C15 C16 1.397(9) . ?
C15 C20 1.395(8) . ?
C16 C17 1.385(10) . ?
C17 C18 1.349(9) . ?
C18 C19 1.362(9) . ?
C19 C20 1.365(9) . ?
C21 C22 1.383(8) . ?
C21 C26 1.388(9) . ?
C22 C23 1.376(8) . ?
C23 C24 1.368(9) . ?
C24 C25 1.350(9) . ?
C25 C26 1.390(8) . ?
P3 C35 1.794(6) . ?
P3 C27 1.800(6) . ?
P3 C29 1.815(6) . ?
P4 C47 1.798(6) . ?
P4 C28 1.799(6) . ?
P4 C41 1.811(6) . ?
C27 C28 1.325(7) . ?
C29 C34 1.364(8) . ?
C29 C30 1.396(8) . ?
C30 C31 1.384(9) . ?
C31 C32 1.367(9) . ?
C32 C33 1.375(9) . ?
C33 C34 1.374(9) . ?
C35 C36 1.398(8) . ?
C35 C40 1.403(9) . ?
C36 C37 1.364(10) . ?
C37 C38 1.373(11) . ?
C38 C39 1.366(10) . ?
C39 C40 1.369(10) . ?
C41 C46 1.352(10) . ?
C41 C42 1.360(8) . ?
C42 C43 1.375(9) . ?
C43 C44 1.319(10) . ?
C44 C45 1.336(10) . ?
C45 C46 1.388(11) . ?
C47 C52 1.385(9) . ?
C47 C48 1.393(8) . ?
C48 C49 1.370(10) . ?
C49 C50 1.370(11) . ?
C50 C51 1.362(10) . ?
C51 C52 1.376(9) . ?
S1 O1 1.386(5) . ?
S1 O2 1.413(5) . ?
S1 O3 1.447(6) . ?
S1 C53 1.804(9) . ?
C53 F2 1.313(9) . ?
C53 F1 1.332(9) . ?
C53 F3 1.345(9) . ?
S2 O6 1.408(5) . ?
S2 O5 1.416(5) . ?
S2 O4 1.421(5) . ?
S2 C54 1.786(11) . ?
C54 F4 1.271(11) . ?
C54 F5 1.272(10) . ?
C54 F6 1.362(11) . ?
